data_2310210
loop_
_publ_author_name
'Halteman, E.K.'

_publ_section_title
;
 The crystal structure of U2 Mo
;
_journal_name_full 'Acta Crystallographica (1,1948-23,1967)'
_journal_page_first 166
_journal_page_last 169
_journal_volume 10
_journal_year 1957
_chemical_formula_sum 'Mo U2'
_space_group_IT_number 139
_symmetry_space_group_name_Hall '-I 4 2'
_symmetry_space_group_name_H-M 'I 4/m m m'
_cell_angle_alpha 90
_cell_angle_beta 90
_cell_angle_gamma 90
_cell_formula_units_Z 2
_cell_length_a 3.427
_cell_length_b 3.427
_cell_length_c 9.834
_cell_volume 115.494
_citation_journal_id_ASTM ACCRA9
_cod_data_source_file Halteman_ACCRA9_1957_1295.cif
_cod_data_source_block Mo1U2
_cod_original_cell_volume 115.4937
_cod_original_formula_sum 'Mo1 U2'
_cod_database_code 2310210

loop_
_symmetry_equiv_pos_as_xyz
x,y,z
-y,x,z
-x,-y,z
y,-x,z
x,-y,-z
y,x,-z
-x,y,-z
-y,-x,-z
-x,-y,-z
y,-x,-z
x,y,-z
-y,x,-z
-x,y,z
-y,-x,z
x,-y,z
y,x,z
x+1/2,y+1/2,z+1/2
-y+1/2,x+1/2,z+1/2
-x+1/2,-y+1/2,z+1/2
y+1/2,-x+1/2,z+1/2
x+1/2,-y+1/2,-z+1/2
y+1/2,x+1/2,-z+1/2
-x+1/2,y+1/2,-z+1/2
-y+1/2,-x+1/2,-z+1/2
-x+1/2,-y+1/2,-z+1/2
y+1/2,-x+1/2,-z+1/2
x+1/2,y+1/2,-z+1/2
-y+1/2,x+1/2,-z+1/2
-x+1/2,y+1/2,z+1/2
-y+1/2,-x+1/2,z+1/2
x+1/2,-y+1/2,z+1/2
y+1/2,x+1/2,z+1/2

loop_
_atom_site_label
_atom_site_type_symbol
_atom_site_fract_x
_atom_site_fract_y
_atom_site_fract_z
_atom_site_occupancy
_atom_site_U_iso_or_equiv
U1 U 0 0 0.328 1 0.0
Mo1 Mo 0 0 0 1 0.0
